data_4325627
loop_
_publ_author_name
'Galina V. Romanenko'
'Ksenia Yu. Maryunina'
'Artem S. Bogomyakov'
'Renad Z. Sagdeev'
'Victor I. Ovcharenko'

_publ_section_title
;
 Relationship between the Thermally Induced Reorientations of Aromatic
 Solvate Molecules in Cu(hfac)2- Nitroxide Breathing Crystals and the
 Character of the Magnetic Anomaly
;
_journal_name_full 'Inorganic Chemistry'
_journal_page_first 6597
_journal_page_last 6609
_journal_paper_doi 10.1021/ic200444e
_journal_volume 50
_journal_year 2011
_chemical_formula_sum 'C28 H30 Cu F12 N4 O6'
_chemical_formula_weight 810.10
_chemical_name_systematic
; 
 ? 
;
_space_group_IT_number 2
_symmetry_cell_setting triclinic
_symmetry_space_group_name_Hall '-P 1'
_symmetry_space_group_name_H-M 'P -1'
_atom_sites_solution_hydrogens geom
_atom_sites_solution_primary direct
_atom_sites_solution_secondary difmap
_audit_creation_method SHELXL-97
_cell_angle_alpha 100.570(4)
_cell_angle_beta 102.180(4)
_cell_angle_gamma 103.720(3)
_cell_formula_units_Z 2
_cell_length_a 10.334(2)
_cell_length_b 13.136(3)
_cell_length_c 14.061(3)
_cell_measurement_reflns_used 3510
_cell_measurement_temperature 240(2)
_cell_measurement_theta_max 22.18
_cell_measurement_theta_min 2.25
_cell_volume 1756.9(6)
_computing_cell_refinement 'Bruker SMART'
_computing_data_collection 'Bruker SMART'
_computing_data_reduction 'Bruker SAINT'
_computing_molecular_graphics 'Bruker SHELXTL'
_computing_publication_material 'Bruker SHELXTL'
_computing_structure_refinement 'SHELXL-97 (Sheldrick, 1997)'
_computing_structure_solution 'SHELXS-97 (Sheldrick, 1990)'
_diffrn_ambient_temperature 240(2)
_diffrn_measured_fraction_theta_full 0.995
_diffrn_measured_fraction_theta_max 0.995
_diffrn_measurement_device_type 'CCD area detector'
_diffrn_measurement_method 'phi and omega scans'
_diffrn_radiation_monochromator graphite
_diffrn_radiation_source 'fine-focus sealed tube'
_diffrn_radiation_type MoK\a
_diffrn_radiation_wavelength 0.71073
_diffrn_reflns_av_R_equivalents 0.0673
_diffrn_reflns_av_sigmaI/netI 0.0659
_diffrn_reflns_limit_h_max 11
_diffrn_reflns_limit_h_min -11
_diffrn_reflns_limit_k_max 14
_diffrn_reflns_limit_k_min -14
_diffrn_reflns_limit_l_max 15
_diffrn_reflns_limit_l_min -15
_diffrn_reflns_number 13825
_diffrn_reflns_theta_full 23.36
_diffrn_reflns_theta_max 23.36
_diffrn_reflns_theta_min 1.95
_exptl_absorpt_coefficient_mu 0.730
_exptl_absorpt_correction_type none
_exptl_crystal_colour dark
_exptl_crystal_density_diffrn 1.531
_exptl_crystal_description prizm
_exptl_crystal_F_000 822
_refine_diff_density_max 0.529
_refine_diff_density_min -0.416
_refine_diff_density_rms 0.051
_refine_ls_extinction_method none
_refine_ls_goodness_of_fit_ref 0.929
_refine_ls_hydrogen_treatment constr
_refine_ls_matrix_type fullcycle
_refine_ls_number_parameters 570
_refine_ls_number_reflns 5099
_refine_ls_number_restraints 0
_refine_ls_restrained_S_all 0.929
_refine_ls_R_factor_all 0.0644
_refine_ls_R_factor_gt 0.0469
_refine_ls_shift/su_max 0.003
_refine_ls_shift/su_mean 0.000
_refine_ls_structure_factor_coef Fsqd
_refine_ls_weighting_details 'calc w=1/[\s^2^(Fo^2^)+(0.0842P)^2^+0.0000P] where P=(Fo^2^+2Fc^2^)/3'
_refine_ls_weighting_scheme calc
_refine_ls_wR_factor_gt 0.1298
_refine_ls_wR_factor_ref 0.1380
_reflns_number_gt 3625
_reflns_number_total 5099
_reflns_threshold_expression >2sigma(I)
_cod_data_source_file ic200444e_si_002_32.cif
_cod_data_source_block mxyl240
_cod_original_cell_volume 1757.0(6)
_cod_database_code 4325627

loop_
_symmetry_equiv_pos_as_xyz
'x, y, z'
'-x, -y, -z'

loop_
_atom_site_label
_atom_site_type_symbol
_atom_site_fract_x
_atom_site_fract_y
_atom_site_fract_z
_atom_site_U_iso_or_equiv
_atom_site_adp_type
_atom_site_occupancy
_atom_site_symmetry_multiplicity
_atom_site_calc_flag
_atom_site_refinement_flags
Cu1 Cu 0.5000 0.5000 0.0000 0.0494(2) Uani 1 2 d S
O1 O 0.3557(3) 0.36024(18) -0.02967(19) 0.0594(7) Uani 1 1 d .
C1 C 0.1612(6) 0.2301(4) -0.0268(5) 0.0807(14) Uani 1 1 d .
F1 F 0.2319(12) 0.1655(9) -0.0189(15) 0.094(4) Uani 0.50 1 d P
F2 F 0.057(2) 0.2196(19) 0.009(2) 0.111(8) Uani 0.50 1 d P
F3 F 0.117(3) 0.1956(16) -0.1245(16) 0.168(10) Uani 0.50 1 d P
F1A F 0.238(2) 0.1696(15) 0.0146(18) 0.176(10) Uani 0.50 1 d P
F2A F 0.071(3) 0.207(2) 0.030(2) 0.121(9) Uani 0.50 1 d P
F3A F 0.081(2) 0.2001(14) -0.1170(13) 0.127(7) Uani 0.50 1 d P
C2 C 0.2480(4) 0.3477(3) -0.0002(3) 0.0592(10) Uani 1 1 d .
C3 C 0.2012(4) 0.4265(3) 0.0483(3) 0.0651(11) Uani 1 1 d .
H3A H 0.1205 0.4054 0.0692 0.078 Uiso 1 1 calc R
C4 C 0.2677(4) 0.5354(3) 0.0675(3) 0.0552(10) Uani 1 1 d .
C5 C 0.2035(6) 0.6167(4) 0.1156(5) 0.0754(13) Uani 1 1 d .
F4 F 0.074(2) 0.5680(17) 0.1358(14) 0.088(3) Uani 0.50 1 d P
F5 F 0.283(2) 0.6942(16) 0.193(2) 0.098(5) Uani 0.50 1 d P
F6 F 0.164(3) 0.670(3) 0.048(2) 0.097(6) Uani 0.50 1 d P
F4A F 0.293(3) 0.6636(19) 0.206(2) 0.114(6) Uani 0.50 1 d P
F5A F 0.190(4) 0.690(3) 0.071(3) 0.136(11) Uani 0.50 1 d P
F6A F 0.108(3) 0.581(2) 0.1403(19) 0.150(10) Uani 0.50 1 d P
O2 O 0.3769(3) 0.57862(19) 0.04766(19) 0.0571(7) Uani 1 1 d .
Cu2 Cu 0.0000 0.0000 -0.5000 0.0604(2) Uani 1 2 d S
O3 O 0.0322(3) 0.06698(19) -0.6122(2) 0.0690(8) Uani 1 1 d .
C6 C 0.1064(9) 0.0970(5) -0.7533(5) 0.0988(18) Uani 1 1 d .
F7 F 0.061(4) 0.173(2) -0.742(2) 0.209(13) Uani 0.50 1 d P
F8 F 0.144(3) 0.0533(19) -0.8259(14) 0.152(9) Uani 0.50 1 d P
F9 F -0.0342(14) 0.0810(16) -0.8053(10) 0.132(4) Uani 0.50 1 d P
F7A F 0.149(3) 0.1965(9) -0.7341(11) 0.148(6) Uani 0.50 1 d P
F8A F 0.2408(9) 0.143(2) -0.7549(15) 0.145(4) Uani 0.50 1 d P
F9A F 0.064(4) 0.0254(13) -0.8314(10) 0.193(12) Uani 0.50 1 d P
C7 C 0.1115(5) 0.0454(3) -0.6632(3) 0.0752(13) Uani 1 1 d .
C8 C 0.2016(5) -0.0169(4) -0.6474(4) 0.0843(14) Uani 1 1 d .
H8A H 0.2564 -0.0256 -0.6922 0.101 Uiso 1 1 calc R
C9 C 0.2141(5) -0.0660(3) -0.5701(3) 0.0674(12) Uani 1 1 d .
C10 C 0.3135(6) -0.1342(4) -0.5583(5) 0.0872(15) Uani 1 1 d .
F10 F 0.2450(4) -0.2372(2) -0.5798(3) 0.1316(12) Uani 1 1 d .
F11 F 0.3955(4) -0.1264(3) -0.6185(3) 0.1296(12) Uani 1 1 d .
F12 F 0.3916(4) -0.1114(3) -0.4666(3) 0.1295(12) Uani 1 1 d .
O4 O 0.1505(3) -0.06423(19) -0.5034(2) 0.0646(7) Uani 1 1 d .
O01 O 0.4511(3) 0.51402(19) -0.1640(2) 0.0618(7) Uani 1 1 d .
N1 N 0.3454(3) 0.5306(2) -0.2194(2) 0.0543(8) Uani 1 1 d .
C01 C 0.3423(4) 0.6411(3) -0.2305(3) 0.0569(10) Uani 1 1 d .
C02 C 0.3910(5) 0.7199(3) -0.1275(3) 0.0755(13) Uani 1 1 d .
H02A H 0.4882 0.7288 -0.0989 0.113 Uiso 1 1 calc R
H02B H 0.3379 0.6919 -0.0840 0.113 Uiso 1 1 calc R
H02C H 0.3781 0.7893 -0.1341 0.113 Uiso 1 1 calc R
C03 C 0.4427(5) 0.6732(3) -0.2926(4) 0.0924(16) Uani 1 1 d .
H03A H 0.5366 0.6856 -0.2530 0.139 Uiso 1 1 calc R
H03B H 0.4331 0.7388 -0.3119 0.139 Uiso 1 1 calc R
H03C H 0.4224 0.6155 -0.3524 0.139 Uiso 1 1 calc R
C04 C 0.1915(5) 0.6196(3) -0.2847(3) 0.0730(12) Uani 1 1 d .
C05 C 0.0993(5) 0.6309(4) -0.2123(4) 0.1042(17) Uani 1 1 d .
H05A H 0.0043 0.6162 -0.2507 0.156 Uiso 1 1 calc R
H05B H 0.1308 0.7039 -0.1698 0.156 Uiso 1 1 calc R
H05C H 0.1048 0.5798 -0.1708 0.156 Uiso 1 1 calc R
C06 C 0.1590(6) 0.6794(4) -0.3657(4) 0.1096(19) Uani 1 1 d .
H06A H 0.2170 0.6716 -0.4110 0.164 Uiso 1 1 calc R
H06B H 0.1765 0.7554 -0.3348 0.164 Uiso 1 1 calc R
H06C H 0.0626 0.6492 -0.4031 0.164 Uiso 1 1 calc R
N2 N 0.1526(4) 0.5012(2) -0.3308(3) 0.0746(10) Uani 1 1 d .
O02 O 0.0381(4) 0.4512(2) -0.3958(3) 0.1101(13) Uani 1 1 d .
C07 C 0.2423(4) 0.4549(3) -0.2854(3) 0.0602(10) Uani 1 1 d .
C08 C 0.2256(4) 0.3397(3) -0.3071(3) 0.0614(11) Uani 1 1 d .
C09 C 0.1207(5) 0.2582(3) -0.3786(3) 0.0729(12) Uani 1 1 d .
H09A H 0.0448 0.2695 -0.4211 0.087 Uiso 1 1 calc R
N3 N 0.1419(4) 0.1620(2) -0.3789(3) 0.0712(10) Uani 1 1 d .
N4 N 0.2596(4) 0.1820(2) -0.3053(3) 0.0657(9) Uani 1 1 d .
C041 C 0.3055(6) 0.0904(3) -0.2813(4) 0.0965(17) Uani 1 1 d .
H04A H 0.2302 0.0415 -0.2651 0.116 Uiso 1 1 calc R
H04B H 0.3226 0.0507 -0.3413 0.116 Uiso 1 1 calc R
C042 C 0.4287(5) 0.1178(3) -0.1989(4) 0.0819(14) Uani 1 1 d .
H04C H 0.4125 0.1578 -0.1386 0.098 Uiso 1 1 calc R
H04D H 0.5050 0.1657 -0.2150 0.098 Uiso 1 1 calc R
C043 C 0.4713(6) 0.0192(4) -0.1762(4) 0.0946(16) Uani 1 1 d .
H04E H 0.3977 -0.0250 -0.1546 0.114 Uiso 1 1 calc R
H04F H 0.4779 -0.0242 -0.2386 0.114 Uiso 1 1 calc R
C044 C 0.6015(6) 0.0425(4) -0.1000(5) 0.1129(19) Uani 1 1 d .
H04G H 0.6194 -0.0248 -0.0910 0.169 Uiso 1 1 calc R
H04H H 0.5956 0.0835 -0.0370 0.169 Uiso 1 1 calc R
H04I H 0.6760 0.0844 -0.1212 0.169 Uiso 1 1 calc R
C010 C 0.3127(4) 0.2878(3) -0.2617(3) 0.0617(11) Uani 1 1 d .
H01A H 0.3943 0.3205 -0.2096 0.074 Uiso 1 1 calc R
C1S C 0.7473 1.5256 -0.3741 0.177 Uiso 0.50 1 d P
H1SA H 0.7958 1.5948 -0.3808 0.266 Uiso 0.50 1 d P
H1SB H 0.7433 1.5310 -0.3058 0.266 Uiso 0.50 1 d P
H1SC H 0.7948 1.4736 -0.3924 0.266 Uiso 0.50 1 d P
C2S C 0.6029 1.4903 -0.4420 0.135 Uiso 0.50 1 d P
C3S C 0.5542 1.5548 -0.4990 0.105 Uiso 0.50 1 d P
H3SA H 0.6141 1.6231 -0.4984 0.126 Uiso 0.50 1 d P
C4S C 0.4187 1.5208 -0.5570 0.113 Uiso 0.50 1 d P
C6S C 0.3318 1.4224 -0.5581 0.113 Uiso 0.50 1 d P
H6SA H 0.2379 1.3991 -0.5985 0.136 Uiso 0.50 1 d P
C7S C 0.3806 1.3579 -0.5012 0.135 Uiso 0.50 1 d P
H7SA H 0.3207 1.2895 -0.5017 0.162 Uiso 0.50 1 d P
C8S C 0.5161 1.3918 -0.4431 0.112 Uiso 0.50 1 d P
H8SA H 0.5501 1.3468 -0.4034 0.134 Uiso 0.50 1 d P
C5S C 0.3594 1.5705 -0.6347 0.185 Uiso 0.50 1 d P
H5SA H 0.2635 1.5319 -0.6639 0.277 Uiso 0.50 1 d P
H5SB H 0.3681 1.6445 -0.6050 0.277 Uiso 0.50 1 d P
H5SC H 0.4079 1.5676 -0.6858 0.277 Uiso 0.50 1 d P

loop_
_atom_site_aniso_label
_atom_site_aniso_U_11
_atom_site_aniso_U_22
_atom_site_aniso_U_33
_atom_site_aniso_U_23
_atom_site_aniso_U_13
_atom_site_aniso_U_12
Cu1 0.0457(4) 0.0418(4) 0.0548(4) 0.0083(3) 0.0125(3) 0.0054(3)
O1 0.0605(17) 0.0507(15) 0.0608(17) 0.0089(12) 0.0180(14) 0.0065(12)
C1 0.072(4) 0.063(3) 0.103(5) 0.022(3) 0.031(4) 0.005(3)
F1 0.063(5) 0.042(5) 0.170(11) 0.014(5) 0.029(6) 0.011(4)
F2 0.076(8) 0.062(6) 0.19(2) 0.037(9) 0.052(8) -0.012(6)
F3 0.186(16) 0.109(9) 0.122(12) -0.041(7) 0.071(11) -0.092(9)
F1A 0.180(14) 0.099(10) 0.24(2) 0.108(12) 0.021(10) 0.006(8)
F2A 0.155(17) 0.087(9) 0.154(10) 0.054(7) 0.101(12) 0.026(7)
F3A 0.128(10) 0.095(7) 0.095(11) 0.030(7) -0.027(9) -0.036(6)
C2 0.054(3) 0.058(2) 0.059(3) 0.017(2) 0.012(2) 0.006(2)
C3 0.055(3) 0.064(3) 0.076(3) 0.018(2) 0.025(2) 0.009(2)
C4 0.050(2) 0.062(3) 0.053(2) 0.016(2) 0.014(2) 0.014(2)
C5 0.070(4) 0.071(4) 0.083(4) 0.014(3) 0.031(3) 0.013(3)
F4 0.065(7) 0.078(5) 0.137(8) 0.030(5) 0.069(5) 0.013(5)
F5 0.096(7) 0.079(9) 0.104(9) -0.011(7) 0.017(6) 0.032(7)
F6 0.107(7) 0.112(15) 0.113(8) 0.058(10) 0.043(6) 0.069(9)
F4A 0.150(10) 0.103(13) 0.092(9) -0.008(8) 0.040(7) 0.060(8)
F5A 0.18(2) 0.094(9) 0.19(3) 0.045(13) 0.111(19) 0.076(13)
F6A 0.112(16) 0.099(10) 0.270(19) 0.018(9) 0.143(14) 0.025(10)
O2 0.0562(17) 0.0520(14) 0.0638(17) 0.0166(13) 0.0186(14) 0.0128(12)
Cu2 0.0756(5) 0.0462(4) 0.0562(4) 0.0042(3) 0.0321(4) 0.0052(3)
O3 0.091(2) 0.0478(15) 0.0687(18) 0.0081(13) 0.0389(17) 0.0090(14)
C6 0.143(7) 0.077(4) 0.105(5) 0.033(4) 0.076(5) 0.039(5)
F7 0.34(3) 0.24(2) 0.26(2) 0.21(2) 0.25(2) 0.23(2)
F8 0.26(2) 0.163(15) 0.148(13) 0.100(13) 0.157(16) 0.141(17)
F9 0.187(11) 0.135(9) 0.095(6) 0.057(6) 0.052(8) 0.048(9)
F7A 0.230(18) 0.069(6) 0.160(8) 0.047(5) 0.104(10) 0.013(9)
F8A 0.127(7) 0.149(9) 0.182(10) 0.099(8) 0.081(7) 0.003(8)
F9A 0.28(2) 0.130(10) 0.070(7) 0.023(6) -0.002(10) -0.074(14)
C7 0.107(4) 0.049(2) 0.073(3) 0.011(2) 0.049(3) 0.009(2)
C8 0.113(4) 0.070(3) 0.092(4) 0.022(3) 0.067(3) 0.030(3)
C9 0.085(3) 0.045(2) 0.070(3) 0.000(2) 0.040(3) 0.008(2)
C10 0.108(4) 0.075(4) 0.094(4) 0.014(3) 0.060(4) 0.030(3)
F10 0.154(3) 0.071(2) 0.190(4) 0.025(2) 0.084(3) 0.043(2)
F11 0.151(3) 0.137(3) 0.158(3) 0.054(2) 0.109(3) 0.075(2)
F12 0.138(3) 0.157(3) 0.114(3) 0.020(2) 0.043(2) 0.083(2)
O4 0.0799(19) 0.0524(15) 0.0562(17) 0.0014(12) 0.0297(15) 0.0079(13)
O01 0.0698(19) 0.0494(15) 0.0625(17) 0.0098(13) 0.0134(15) 0.0168(13)
N1 0.065(2) 0.0416(17) 0.053(2) 0.0097(16) 0.0137(18) 0.0132(16)
C01 0.079(3) 0.037(2) 0.057(2) 0.0139(18) 0.022(2) 0.0161(18)
C02 0.106(4) 0.049(2) 0.071(3) 0.011(2) 0.019(3) 0.027(2)
C03 0.121(4) 0.060(3) 0.118(4) 0.037(3) 0.068(4) 0.025(3)
C04 0.102(4) 0.042(2) 0.074(3) 0.020(2) 0.017(3) 0.019(2)
C05 0.095(4) 0.093(4) 0.139(5) 0.038(3) 0.046(4) 0.034(3)
C06 0.149(5) 0.069(3) 0.099(4) 0.038(3) -0.002(4) 0.027(3)
N2 0.086(3) 0.048(2) 0.072(2) 0.0130(18) -0.008(2) 0.0117(19)
O02 0.117(3) 0.067(2) 0.111(3) 0.0204(19) -0.031(2) 0.0148(19)
C07 0.073(3) 0.047(2) 0.056(2) 0.017(2) 0.013(2) 0.012(2)
C08 0.082(3) 0.036(2) 0.057(3) 0.0097(19) 0.012(2) 0.009(2)
C09 0.090(3) 0.043(2) 0.077(3) 0.015(2) 0.010(3) 0.010(2)
N3 0.087(3) 0.047(2) 0.067(2) 0.0093(17) 0.010(2) 0.0077(17)
N4 0.092(3) 0.0441(19) 0.058(2) 0.0092(16) 0.019(2) 0.0185(17)
C041 0.122(4) 0.048(3) 0.094(4) 0.000(2) -0.011(3) 0.028(3)
C042 0.115(4) 0.055(3) 0.083(3) 0.014(2) 0.037(3) 0.030(3)
C043 0.143(5) 0.057(3) 0.088(4) 0.020(3) 0.019(4) 0.042(3)
C044 0.142(5) 0.085(4) 0.123(5) 0.029(3) 0.033(4) 0.054(4)
C010 0.084(3) 0.039(2) 0.053(2) 0.0022(18) 0.014(2) 0.010(2)

loop_
_atom_type_symbol
_atom_type_description
_atom_type_scat_dispersion_real
_atom_type_scat_dispersion_imag
_atom_type_scat_source
C C 0.0033 0.0016 'International Tables Vol C Tables 4.2.6.8 and 6.1.1.4'
H H 0.0000 0.0000 'International Tables Vol C Tables 4.2.6.8 and 6.1.1.4'
N N 0.0061 0.0033 'International Tables Vol C Tables 4.2.6.8 and 6.1.1.4'
O O 0.0106 0.0060 'International Tables Vol C Tables 4.2.6.8 and 6.1.1.4'
F F 0.0171 0.0103 'International Tables Vol C Tables 4.2.6.8 and 6.1.1.4'
Cu Cu 0.3201 1.2651 'International Tables Vol C Tables 4.2.6.8 and 6.1.1.4'

loop_
_geom_angle_atom_site_label_1
_geom_angle_atom_site_label_2
_geom_angle_atom_site_label_3
_geom_angle
_geom_angle_site_symmetry_1
_geom_angle_site_symmetry_3
O2 Cu1 O2 180.0 . 2_665
O2 Cu1 O1 89.06(10) . 2_665
O2 Cu1 O1 90.94(10) 2_665 2_665
O2 Cu1 O1 90.95(10) . .
O2 Cu1 O1 89.05(10) 2_665 .
O1 Cu1 O1 179.998(1) 2_665 .
O2 Cu1 O01 81.55(10) . 2_665
O2 Cu1 O01 98.45(10) 2_665 2_665
O1 Cu1 O01 93.89(10) 2_665 2_665
O1 Cu1 O01 86.11(10) . 2_665
O2 Cu1 O01 98.45(10) . .
O2 Cu1 O01 81.55(10) 2_665 .
O1 Cu1 O01 86.11(10) 2_665 .
O1 Cu1 O01 93.89(10) . .
O01 Cu1 O01 180.00(15) 2_665 .
C2 O1 Cu1 124.5(2) . .
F1 C1 F2 119.4(17) . .
F1 C1 F3A 107.6(13) . .
F2 C1 F3A 90.4(18) . .
F1 C1 F3 93.5(15) . .
F2 C1 F3 108.4(17) . .
F3A C1 F3 19(2) . .
F1 C1 F2A 105.3(17) . .
F2 C1 F2A 16(3) . .
F3A C1 F2A 102.4(16) . .
F3 C1 F2A 118.9(16) . .
F1 C1 F1A 19.2(17) . .
F2 C1 F1A 106.5(18) . .
F3A C1 F1A 124.3(14) . .
F3 C1 F1A 112.0(15) . .
F2A C1 F1A 91.1(18) . .
F1 C1 C2 113.3(7) . .
F2 C1 C2 111.5(12) . .
F3A C1 C2 112.3(8) . .
F3 C1 C2 108.8(10) . .
F2A C1 C2 115.0(11) . .
F1A C1 C2 109.7(10) . .
O1 C2 C3 127.5(4) . .
O1 C2 C1 113.2(4) . .
C3 C2 C1 119.2(4) . .
C2 C3 C4 122.8(4) . .
O2 C4 C3 127.9(4) . .
O2 C4 C5 113.1(4) . .
C3 C4 C5 119.0(4) . .
F6A C5 F5A 113(2) . .
F6A C5 F5 104.7(19) . .
F5A C5 F5 87(2) . .
F6A C5 F4A 99.6(19) . .
F5A C5 F4A 107.8(19) . .
F5 C5 F4A 21.4(18) . .
F6A C5 F6 106.2(19) . .
F5A C5 F6 17(3) . .
F5 C5 F6 103.3(18) . .
F4A C5 F6 124.4(19) . .
F6A C5 F4 6(2) . .
F5A C5 F4 109.9(19) . .
F5 C5 F4 110.3(16) . .
F4A C5 F4 105.7(15) . .
F6 C5 F4 101.9(16) . .
F6A C5 C4 115.8(13) . .
F5A C5 C4 115.1(17) . .
F5 C5 C4 117.9(11) . .
F4A C5 C4 103.7(11) . .
F6 C5 C4 107.7(15) . .
F4 C5 C4 113.9(10) . .
C5 F5 F5A 45.6(15) . .
C5 F5A F5 47.6(12) . .
C4 O2 Cu1 124.5(2) . .
O4 Cu2 O4 179.999(1) . 2_554
O4 Cu2 O3 91.81(11) . .
O4 Cu2 O3 88.19(11) 2_554 .
O4 Cu2 O3 88.19(11) . 2_554
O4 Cu2 O3 91.81(11) 2_554 2_554
O3 Cu2 O3 180.0 . 2_554
O4 Cu2 N3 94.34(12) . .
O4 Cu2 N3 85.66(12) 2_554 .
O3 Cu2 N3 91.08(11) . .
O3 Cu2 N3 88.92(11) 2_554 .
O4 Cu2 N3 85.66(12) . 2_554
O4 Cu2 N3 94.34(12) 2_554 2_554
O3 Cu2 N3 88.92(11) . 2_554
O3 Cu2 N3 91.08(11) 2_554 2_554
N3 Cu2 N3 180.0 . 2_554
C7 O3 Cu2 123.4(3) . .
F7 C6 F9A 121.7(17) . .
F7 C6 F7A 41.4(13) . .
F9A C6 F7A 133.8(10) . .
F7 C6 F8 130.6(11) . .
F9A C6 F8 37.4(10) . .
F7A C6 F8 111.7(9) . .
F7 C6 F8A 103.1(14) . .
F9A C6 F8A 101.6(12) . .
F7A C6 F8A 62.2(8) . .
F8 C6 F8A 64.2(9) . .
F7 C6 F9 62.4(17) . .
F9A C6 F9 65.8(14) . .
F7A C6 F9 99.8(11) . .
F8 C6 F9 97.7(12) . .
F8A C6 F9 142.3(7) . .
F7 C6 C7 111.6(9) . .
F9A C6 C7 109.3(8) . .
F7A C6 C7 116.8(8) . .
F8 C6 C7 117.7(7) . .
F8A C6 C7 108.1(7) . .
F9 C6 C7 109.5(6) . .
F7A F7 C6 71.3(15) . .
F7A F7 F9 130(2) . .
C6 F7 F9 66.9(14) . .
F9A F8 C6 69.3(17) . .
F9A F8 F8A 132(2) . .
C6 F8 F8A 62.3(9) . .
F7 F9 C6 50.7(9) . .
F7 F9 F9A 97.1(13) . .
C6 F9 F9A 50.4(7) . .
F7 F7A C6 67.3(15) . .
F7 F7A F8A 131(2) . .
C6 F7A F8A 64.3(9) . .
F7A F8A C6 53.4(6) . .
F7A F8A F8 96.3(9) . .
C6 F8A F8 53.5(6) . .
F8 F9A C6 73.2(16) . .
F8 F9A F9 126(3) . .
C6 F9A F9 63.8(14) . .
O3 C7 C8 127.9(4) . .
O3 C7 C6 113.8(5) . .
C8 C7 C6 118.2(5) . .
C9 C8 C7 122.9(4) . .
O4 C9 C8 128.0(4) . .
O4 C9 C10 112.0(4) . .
C8 C9 C10 120.0(4) . .
F12 C10 F10 106.2(5) . .
F12 C10 F11 107.6(5) . .
F10 C10 F11 105.8(4) . .
F12 C10 C9 112.8(4) . .
F10 C10 C9 110.4(5) . .
F11 C10 C9 113.7(4) . .
C9 O4 Cu2 125.0(3) . .
N1 O01 Cu1 131.4(2) . .
O01 N1 C07 125.0(3) . .
O01 N1 C01 122.0(3) . .
C07 N1 C01 111.8(3) . .
N1 C01 C04 101.0(3) . .
N1 C01 C02 109.7(3) . .
C04 C01 C02 115.3(3) . .
N1 C01 C03 106.1(3) . .
C04 C01 C03 114.3(4) . .
C02 C01 C03 109.6(4) . .
N2 C04 C01 100.9(3) . .
N2 C04 C06 109.8(4) . .
C01 C04 C06 117.3(4) . .
N2 C04 C05 104.6(3) . .
C01 C04 C05 112.9(4) . .
C06 C04 C05 110.1(4) . .
O02 N2 C07 125.6(3) . .
O02 N2 C04 122.2(3) . .
C07 N2 C04 111.5(3) . .
N1 C07 N2 109.0(3) . .
N1 C07 C08 126.5(4) . .
N2 C07 C08 124.5(4) . .
C010 C08 C09 105.2(3) . .
C010 C08 C07 127.0(4) . .
C09 C08 C07 127.9(4) . .
N3 C09 C08 111.0(4) . .
C09 N3 N4 105.2(3) . .
C09 N3 Cu2 122.9(3) . .
N4 N3 Cu2 131.7(2) . .
C010 N4 N3 111.4(3) . .
C010 N4 C041 129.8(4) . .
N3 N4 C041 118.7(3) . .
C042 C041 N4 115.5(4) . .
C041 C042 C043 113.3(4) . .
C044 C043 C042 115.7(4) . .
N4 C010 C08 107.2(4) . .
C6S C1S C2S 46.6 2_684 .
C6S C1S C5S 105.0 2_684 2_684
C2S C1S C5S 59.6 . 2_684
C6S C1S C4S 51.2 2_684 2_684
C2S C1S C4S 5.2 . 2_684
C5S C1S C4S 54.5 2_684 2_684
C4S C2S C6S 146.4 2_684 2_684
C4S C2S C3S 95.6 2_684 .
C6S C2S C3S 55.9 2_684 .
C4S C2S C8S 28.3 2_684 .
C6S C2S C8S 174.7 2_684 .
C3S C2S C8S 119.8 . .
C4S C2S C5S 79.2 2_684 2_684
C6S C2S C5S 124.8 2_684 2_684
C3S C2S C5S 168.1 . 2_684
C8S C2S C5S 58.7 . 2_684
C4S C2S C1S 138.5 2_684 .
C6S C2S C1S 66.1 2_684 .
C3S C2S C1S 121.9 . .
C8S C2S C1S 118.2 . .
C5S C2S C1S 60.4 2_684 .
C4S C2S C3S 33.2 2_684 2_684
C6S C2S C3S 120.5 2_684 2_684
C3S C2S C3S 64.9 . 2_684
C8S C2S C3S 54.9 . 2_684
C5S C2S C3S 111.8 2_684 2_684
C1S C2S C3S 171.7 . 2_684
C7S C3S C6S 70.1 2_684 2_684
C7S C3S C8S 65.0 2_684 2_684
C6S C3S C8S 135.0 2_684 2_684
C7S C3S C2S 124.2 2_684 .
C6S C3S C2S 54.0 2_684 .
C8S C3S C2S 170.3 2_684 .
C7S C3S C4S 115.9 2_684 .
C6S C3S C4S 173.2 2_684 .
C8S C3S C4S 50.9 2_684 .
C2S C3S C4S 119.8 . .
C7S C3S C4S 132.9 2_684 2_684
C6S C3S C4S 62.9 2_684 2_684
C8S C3S C4S 161.0 2_684 2_684
C2S C3S C4S 9.4 . 2_684
C4S C3S C4S 110.8 . 2_684
C7S C3S C2S 120.5 2_684 2_684
C6S C3S C2S 167.9 2_684 2_684
C8S C3S C2S 55.5 2_684 2_684
C2S C3S C2S 115.1 . 2_684
C4S C3S C2S 5.3 . 2_684
C4S C3S C2S 105.9 2_684 2_684
C7S C3S C3S 170.7 2_684 2_684
C6S C3S C3S 117.3 2_684 2_684
C8S C3S C3S 107.1 2_684 2_684
C2S C3S C3S 63.5 . 2_684
C4S C3S C3S 56.4 . 2_684
C4S C3S C3S 54.4 2_684 2_684
C2S C3S C3S 51.6 2_684 2_684
C2S C4S C8S 146.4 2_684 2_684
C2S C4S C6S 28.3 2_684 .
C8S C4S C6S 174.7 2_684 .
C2S C4S C3S 141.5 2_684 .
C8S C4S C3S 64.1 2_684 .
C6S C4S C3S 120.4 . .
C2S C4S C3S 75.0 2_684 2_684
C8S C4S C3S 132.9 2_684 2_684
C6S C4S C3S 51.2 . 2_684
C3S C4S C3S 69.2 . 2_684
C2S C4S C5S 91.9 2_684 .
C8S C4S C5S 63.3 2_684 .
C6S C4S C5S 112.9 . .
C3S C4S C5S 125.8 . .
C3S C4S C5S 163.0 2_684 .
C2S C4S C1S 36.2 2_684 2_684
C8S C4S C1S 118.5 2_684 2_684
C6S C4S C1S 57.1 . 2_684
C3S C4S C1S 177.4 . 2_684
C3S C4S C1S 108.2 2_684 2_684
C5S C4S C1S 56.7 . 2_684
C2S C6S C3S 70.1 2_684 2_684
C2S C6S C7S 124.2 2_684 .
C3S C6S C7S 54.0 2_684 .
C2S C6S C4S 5.3 2_684 .
C3S C6S C4S 65.8 2_684 .
C7S C6S C4S 119.8 . .
C2S C6S C1S 67.3 2_684 2_684
C3S C6S C1S 137.4 2_684 2_684
C7S C6S C1S 168.5 . 2_684
C4S C6S C1S 71.7 . 2_684
C3S C7S C6S 55.8 2_684 .
C3S C7S C8S 64.1 2_684 .
C6S C7S C8S 119.8 . .
C4S C8S C3S 65.0 2_684 2_684
C4S C8S C2S 5.3 2_684 .
C3S C8S C2S 69.6 2_684 .
C4S C8S C7S 115.9 2_684 .
C3S C8S C7S 50.9 2_684 .
C2S C8S C7S 120.4 . .
C4S C8S C5S 68.3 2_684 2_684
C3S C8S C5S 131.5 2_684 2_684
C2S C8S C5S 64.6 . 2_684
C7S C8S C5S 166.8 . 2_684
C8S C5S C4S 48.4 2_684 .
C8S C5S C2S 56.6 2_684 2_684
C4S C5S C2S 8.9 . 2_684
C8S C5S C1S 115.8 2_684 2_684
C4S C5S C1S 68.8 . 2_684
C2S C5S C1S 60.0 2_684 2_684

loop_
_geom_bond_atom_site_label_1
_geom_bond_atom_site_label_2
_geom_bond_distance
_geom_bond_site_symmetry_2
Cu1 O2 1.965(2) .
Cu1 O2 1.965(2) 2_665
Cu1 O1 1.981(2) 2_665
Cu1 O1 1.981(2) .
Cu1 O01 2.306(3) 2_665
Cu1 O01 2.306(3) .
O1 C2 1.253(4) .
C1 F1 1.249(13) .
C1 F2 1.28(2) .
C1 F3A 1.294(16) .
C1 F3 1.31(2) .
C1 F2A 1.36(3) .
C1 F1A 1.37(2) .
C1 C2 1.524(6) .
C2 C3 1.374(5) .
C3 C4 1.379(5) .
C4 O2 1.249(4) .
C4 C5 1.517(6) .
C5 F6A 1.14(2) .
C5 F5A 1.27(3) .
C5 F5 1.31(3) .
C5 F4A 1.34(3) .
C5 F6 1.34(3) .
C5 F4 1.45(2) .
F5 F5A 1.77(4) .
Cu2 O4 1.942(3) .
Cu2 O4 1.942(3) 2_554
Cu2 O3 1.991(3) .
Cu2 O3 1.991(3) 2_554
Cu2 N3 2.390(3) .
Cu2 N3 2.390(3) 2_554
O3 C7 1.245(5) .
C6 F7 1.201(14) .
C6 F9A 1.227(16) .
C6 F7A 1.233(12) .
C6 F8 1.256(12) .
C6 F8A 1.384(11) .
C6 F9 1.428(13) .
C6 C7 1.540(7) .
F7 F7A 0.86(2) .
F7 F9 1.38(3) .
F8 F9A 0.80(2) .
F8 F8A 1.407(18) .
F9 F9A 1.45(3) .
F7A F8A 1.359(16) .
C7 C8 1.389(6) .
C8 C9 1.361(6) .
C9 O4 1.254(4) .
C9 C10 1.518(6) .
C10 F12 1.307(6) .
C10 F10 1.314(5) .
C10 F11 1.319(5) .
O01 N1 1.290(4) .
N1 C07 1.314(5) .
N1 C01 1.496(4) .
C01 C04 1.516(6) .
C01 C02 1.522(5) .
C01 C03 1.525(5) .
C04 N2 1.492(5) .
C04 C06 1.523(6) .
C04 C05 1.545(6) .
N2 O02 1.273(4) .
N2 C07 1.341(5) .
C07 C08 1.449(5) .
C08 C010 1.375(5) .
C08 C09 1.388(5) .
C09 N3 1.332(5) .
N3 N4 1.355(4) .
N4 C010 1.339(4) .
N4 C041 1.463(5) .
C041 C042 1.448(6) .
C042 C043 1.529(6) .
C043 C044 1.459(7) .
C1S C6S 1.4892 2_684
C1S C2S 1.5033 .
C1S C5S 1.5097 2_684
C1S C4S 1.6841 2_684
C2S C4S 0.2319 2_684
C2S C6S 1.1842 2_684
C2S C3S 1.3758 .
C2S C8S 1.3834 .
C2S C5S 1.4967 2_684
C2S C3S 1.5720 2_684
C3S C7S 1.1844 2_684
C3S C6S 1.2108 2_684
C3S C8S 1.3727 2_684
C3S C4S 1.3838 .
C3S C4S 1.4174 2_684
C3S C2S 1.5720 2_684
C3S C3S 1.5913 2_684
C4S C2S 0.2319 2_684
C4S C8S 1.1843 2_684
C4S C6S 1.3833 .
C4S C3S 1.4174 2_684
C4S C5S 1.4711 .
C4S C1S 1.6841 2_684
C6S C2S 1.1842 2_684
C6S C3S 1.2108 2_684
C6S C7S 1.3759 .
C6S C1S 1.4892 2_684
C7S C3S 1.1843 2_684
C7S C8S 1.3837 .
C8S C4S 1.1843 2_684
C8S C3S 1.3727 2_684
C8S C5S 1.4155 2_684
C5S C8S 1.4155 2_684
C5S C2S 1.4967 2_684
C5S C1S 1.5098 2_684
